data_4002604
loop_
_publ_author_name
'Ishizawa, Nobuo'
'Asaka, Toru'
'Kudo, Tatsunari'
'Fukuda, Koichiro'
'Yasuhara, Akira'
'Abe, Nobuyuki'
'Arima, Taka-hisa'

_publ_section_title
;
 Structural Evolution of GdBaCo2O5+\d(\d = 7/18) at Elevated Temperatures
;
_journal_name_full 'Chemistry of Materials'
_journal_page_first 141114094038007
_journal_paper_doi 10.1021/cm503132e
_journal_year 2014
_chemical_formula_sum 'Ba Co2 Gd O5.389'
_chemical_formula_weight 498.7
_chemical_name_systematic ' ?'
_space_group_IT_number 47
_symmetry_cell_setting orthorhombic
_symmetry_Int_Tables_number 47
_symmetry_space_group_name_Hall '-P 2 2'
_symmetry_space_group_name_H-M 'P m m m'
_cell_angle_alpha 90
_cell_angle_beta 90
_cell_angle_gamma 90
_cell_formula_units_Z 2
_cell_length_a 3.8749(2)
_cell_length_b 7.8567(4)
_cell_length_c 7.5726(4)
_cell_measurement_temperature 456
_cell_volume 230.54(2)
_diffrn_ambient_temperature 456
_diffrn_measured_fraction_theta_full 0.98
_diffrn_measured_fraction_theta_max 0.98
_diffrn_radiation_probe x-ray
_diffrn_radiation_source 'X-ray tube'
_diffrn_radiation_type 'Mo K\a'
_diffrn_radiation_wavelength 0.71069
_diffrn_reflns_av_R_equivalents 0.0435
_diffrn_reflns_av_sigmaI/netI 0.0156
_diffrn_reflns_limit_h_max 7
_diffrn_reflns_limit_h_min -5
_diffrn_reflns_limit_k_max 14
_diffrn_reflns_limit_k_min -15
_diffrn_reflns_limit_l_max 11
_diffrn_reflns_limit_l_min -15
_diffrn_reflns_number 3061
_diffrn_reflns_theta_full 44.65
_diffrn_reflns_theta_max 44.88
_diffrn_reflns_theta_min 2.69
_exptl_absorpt_coefficient_mu 29.622
_exptl_absorpt_correction_T_max 0.211778
_exptl_absorpt_correction_T_min 0.114412
_exptl_absorpt_correction_type multi-scan
_exptl_absorpt_process_details '(SADABS; Sheldrick, 1996)'
_exptl_crystal_density_diffrn 7.1837
_exptl_crystal_description sphere
_exptl_crystal_F_000 434
_exptl_crystal_size_max 0.08
_exptl_crystal_size_mid 0.08
_exptl_crystal_size_min 0.08
_exptl_crystal_size_rad 0.04
_refine_diff_density_max 3.73
_refine_diff_density_min -4.86
_refine_ls_extinction_coef 185(10)
_refine_ls_extinction_method 'B-C type 1 Gaussian isotropic (Becker & Coppens, 1974)'
_refine_ls_goodness_of_fit_gt 2.26
_refine_ls_goodness_of_fit_ref 2.10
_refine_ls_number_constraints 0
_refine_ls_number_parameters 32
_refine_ls_number_reflns 1786
_refine_ls_number_restraints 0
_refine_ls_R_factor_all 0.0414
_refine_ls_R_factor_gt 0.0363
_refine_ls_shift/su_max 0.0073
_refine_ls_shift/su_mean 0.0015
_refine_ls_structure_factor_coef F
_refine_ls_weighting_details w=1/(\s^2^(F)+0.0001F^2^)
_refine_ls_weighting_scheme sigma
_refine_ls_wR_factor_gt 0.0434
_refine_ls_wR_factor_ref 0.0440
_reflns_number_gt 1505
_reflns_number_total 1786
_reflns_threshold_expression I>3\s(I)
_cod_data_source_file cm503132e_si_002.cif
_cod_data_source_block 180h-long
_cod_depositor_comments
;
The following automatic conversions were performed:

'_diffrn_radiation_probe' value 'X-ray' changed to 'x-ray' according
to /home/saulius/struct/CIF-dictionaries/IUCr/cif_core.dic dictionary
named 'cif_core.dic' version 2.4.5 from 2014-11-21.

Automatic conversion script
Id: cif_fix_values 3866 2015-08-17 15:13:47Z robertas 
;
_cod_original_sg_symbol_Hall '-P -2x;-2y;-2z'
_cod_original_formula_sum 'Ba1 Co2 Gd1 O5.389'
_cod_database_code 4002604

loop_
_space_group_symop_id
_space_group_symop_operation_xyz
1 x,y,z
2 -x,-y,z
3 -x,y,-z
4 x,-y,-z
5 -x,-y,-z
6 x,y,-z
7 x,-y,z
8 -x,y,z

loop_
_atom_site_label
_atom_site_type_symbol
_atom_site_fract_x
_atom_site_fract_y
_atom_site_fract_z
_atom_site_adp_type
_atom_site_U_iso_or_equiv
_atom_site_site_symmetry_multiplicity
_atom_site_occupancy
_atom_site_calc_flag
Ba1 Ba 0 0.25105(4) 0 Uani 0.01062(9) 2 1 d
Gd1 Gd 0 0.23605(9) 0.5 Uani 0.01268(8) 2 1 d
Co1a Co 0.5 0 0.25249(9) Uani 0.00779(17) 2 1 d
Co1b Co 0.5 0.5 0.25553(9) Uani 0.00862(17) 2 1 d
O1a O 0.5 0.5 0 Uiso 0.0136(9) 1 1 d
O1b O 0.5 0 0 Uiso 0.0140(9) 1 1 d
O2a O 0 0.5 0.3076(10) Uiso 0.0192(10) 2 1 d
O2b O 0 0 0.2810(9) Uiso 0.0190(10) 2 1 d
O2c O 0.5 0.2599(4) 0.3006(7) Uiso 0.0149(7) 4 1 d
O3 O 0.5 0 0.5 Uiso 0.029(2) 1 0.7778 d

loop_
_atom_site_aniso_label
_atom_site_aniso_type_symbol
_atom_site_aniso_U_11
_atom_site_aniso_U_22
_atom_site_aniso_U_33
_atom_site_aniso_U_12
_atom_site_aniso_U_13
_atom_site_aniso_U_23
Ba1 Ba 0.00953(17) 0.01084(16) 0.01149(12) 0 0 0
Gd1 Gd 0.01412(17) 0.01561(16) 0.00831(10) 0 0 0
Co1a Co 0.0066(3) 0.0097(3) 0.0071(3) 0 0 0
Co1b Co 0.0090(3) 0.0078(3) 0.0091(3) 0 0 0

loop_
_atom_type_symbol
_atom_type_scat_dispersion_real
_atom_type_scat_dispersion_imag
_atom_type_scat_source
Ba -0.3244 2.2819 'International Tables Vol C tables 4.2.6.8 and 6.1.1.1'
Co 0.3494 0.9721 'International Tables Vol C tables 4.2.6.8 and 6.1.1.1'
Gd -0.1653 3.9035 'International Tables Vol C tables 4.2.6.8 and 6.1.1.1'
O 0.0106 0.0060 'International Tables Vol C tables 4.2.6.8 and 6.1.1.1'

loop_
_geom_angle_atom_site_label_1
_geom_angle_atom_site_label_2
_geom_angle_atom_site_label_3
_geom_angle_site_symmetry_1
_geom_angle_site_symmetry_3
_geom_angle
O1a Ba1 O1a 1_455 . 89.457(9)
O1a Ba1 O1b 1_455 1_455 90.784(4)
O1a Ba1 O1b 1_455 . 179.759(8)
O1a Ba1 O2a 1_455 . 62.81(5)
O1a Ba1 O2a 1_455 3_555 62.81(5)
O1a Ba1 O2b 1_455 . 118.88(5)
O1a Ba1 O2b 1_455 3_555 118.88(5)
O1a Ba1 O2c 1_455 1_455 61.80(6)
O1a Ba1 O2c 1_455 . 116.07(6)
O1a Ba1 O2c 1_455 3_555 61.80(6)
O1a Ba1 O2c 1_455 3_655 116.07(6)
O1a Ba1 O1b . 1_455 179.759(8)
O1a Ba1 O1b . . 90.784(4)
O1a Ba1 O2a . . 62.81(5)
O1a Ba1 O2a . 3_555 62.81(5)
O1a Ba1 O2b . . 118.88(5)
O1a Ba1 O2b . 3_555 118.88(5)
O1a Ba1 O2c . 1_455 116.07(6)
O1a Ba1 O2c . . 61.80(6)
O1a Ba1 O2c . 3_555 116.07(6)
O1a Ba1 O2c . 3_655 61.80(6)
O1b Ba1 O1b 1_455 . 88.975(9)
O1b Ba1 O2a 1_455 . 117.31(5)
O1b Ba1 O2a 1_455 3_555 117.31(5)
O1b Ba1 O2b 1_455 . 60.99(5)
O1b Ba1 O2b 1_455 3_555 60.99(5)
O1b Ba1 O2c 1_455 1_455 64.06(6)
O1b Ba1 O2c 1_455 . 118.08(6)
O1b Ba1 O2c 1_455 3_555 64.06(6)
O1b Ba1 O2c 1_455 3_655 118.08(6)
O1b Ba1 O2a . . 117.31(5)
O1b Ba1 O2a . 3_555 117.31(5)
O1b Ba1 O2b . . 60.99(5)
O1b Ba1 O2b . 3_555 60.99(5)
O1b Ba1 O2c . 1_455 118.08(6)
O1b Ba1 O2c . . 64.06(6)
O1b Ba1 O2c . 3_555 118.08(6)
O1b Ba1 O2c . 3_655 64.06(6)
O2a Ba1 O2a . 3_555 99.95(12)
O2a Ba1 O2b . . 82.85(12)
O2a Ba1 O2b . 3_555 177.20(12)
O2a Ba1 O2c . 1_455 53.27(8)
O2a Ba1 O2c . . 53.27(8)
O2a Ba1 O2c . 3_555 124.61(8)
O2a Ba1 O2c . 3_655 124.61(8)
O2a Ba1 O2b 3_555 . 177.20(12)
O2a Ba1 O2b 3_555 3_555 82.85(12)
O2a Ba1 O2c 3_555 1_455 124.61(8)
O2a Ba1 O2c 3_555 . 124.61(8)
O2a Ba1 O2c 3_555 3_555 53.27(8)
O2a Ba1 O2c 3_555 3_655 53.27(8)
O2b Ba1 O2b . 3_555 94.35(13)
O2b Ba1 O2c . 1_455 57.15(8)
O2b Ba1 O2c . . 57.15(8)
O2b Ba1 O2c . 3_555 125.05(8)
O2b Ba1 O2c . 3_655 125.05(8)
O2b Ba1 O2c 3_555 1_455 125.05(8)
O2b Ba1 O2c 3_555 . 125.05(8)
O2b Ba1 O2c 3_555 3_555 57.15(8)
O2b Ba1 O2c 3_555 3_655 57.15(8)
O2c Ba1 O2c 1_455 . 80.77(9)
O2c Ba1 O2c 1_455 3_555 99.16(9)
O2c Ba1 O2c 1_455 3_655 177.33(8)
O2c Ba1 O2c . 3_555 177.33(8)
O2c Ba1 O2c . 3_655 99.16(9)
O2c Ba1 O2c 3_555 3_655 80.77(9)
O2a Gd1 O2a . 3_556 70.19(19)
O2a Gd1 O2b . . 103.10(18)
O2a Gd1 O2b . 3_556 173.29(18)
O2a Gd1 O2c . 1_455 65.50(10)
O2a Gd1 O2c . . 65.50(10)
O2a Gd1 O2c . 3_556 106.86(11)
O2a Gd1 O2c . 3_656 106.86(11)
O2a Gd1 O3 . 1_455 124.46(6)
O2a Gd1 O3 . . 124.46(6)
O2a Gd1 O2b 3_556 . 173.29(18)
O2a Gd1 O2b 3_556 3_556 103.10(18)
O2a Gd1 O2c 3_556 1_455 106.86(11)
O2a Gd1 O2c 3_556 . 106.86(11)
O2a Gd1 O2c 3_556 3_556 65.50(10)
O2a Gd1 O2c 3_556 3_656 65.50(10)
O2a Gd1 O3 3_556 1_455 124.46(6)
O2a Gd1 O3 3_556 . 124.46(6)
O2b Gd1 O2b . 3_556 83.60(16)
O2b Gd1 O2c . 1_455 69.41(10)
O2b Gd1 O2c . . 69.41(10)
O2b Gd1 O2c . 3_556 117.73(10)
O2b Gd1 O2c . 3_656 117.73(10)
O2b Gd1 O3 . 1_455 58.97(6)
O2b Gd1 O3 . . 58.97(6)
O2b Gd1 O2c 3_556 1_455 117.73(10)
O2b Gd1 O2c 3_556 . 117.73(10)
O2b Gd1 O2c 3_556 3_556 69.41(10)
O2b Gd1 O2c 3_556 3_656 69.41(10)
O2b Gd1 O3 3_556 1_455 58.97(6)
O2b Gd1 O3 3_556 . 58.97(6)
O2c Gd1 O2c 1_455 . 103.72(14)
O2c Gd1 O2c 1_455 3_556 75.60(14)
O2c Gd1 O2c 1_455 3_656 171.26(10)
O2c Gd1 O3 1_455 1_455 58.97(8)
O2c Gd1 O3 1_455 . 128.38(9)
O2c Gd1 O2c . 3_556 171.26(10)
O2c Gd1 O2c . 3_656 75.60(14)
O2c Gd1 O3 . 1_455 128.38(9)
O2c Gd1 O3 . . 58.97(8)
O2c Gd1 O2c 3_556 3_656 103.72(14)
O2c Gd1 O3 3_556 1_455 58.97(8)
O2c Gd1 O3 3_556 . 128.38(9)
O2c Gd1 O3 3_656 1_455 128.38(9)
O2c Gd1 O3 3_656 . 58.97(8)
O3 Gd1 O3 1_455 . 92.50(2)
O1b Co1a O2b . . 96.36(19)
O1b Co1a O2b . 1_655 96.36(19)
O1b Co1a O2c . . 100.12(15)
O1b Co1a O2c . 2_655 100.12(15)
O1b Co1a O3 . . 180.0(5)
O2b Co1a O2b . 1_655 167.3(3)
O2b Co1a O2c . . 88.88(4)
O2b Co1a O2c . 2_655 88.88(4)
O2b Co1a O3 . . 83.64(19)
O2b Co1a O2c 1_655 . 88.88(4)
O2b Co1a O2c 1_655 2_655 88.88(4)
O2b Co1a O3 1_655 . 83.64(19)
O2c Co1a O2c . 2_655 159.8(2)
O2c Co1a O3 . . 79.88(15)
O2c Co1a O3 2_655 . 79.88(15)
O1a Co1b O2a . . 101.5(2)
O1a Co1b O2a . 1_655 101.5(2)
O1a Co1b O2c . . 100.26(16)
O1a Co1b O2c . 2_665 100.26(16)
O2a Co1b O2a . 1_655 157.0(3)
O2a Co1b O2c . . 87.96(5)
O2a Co1b O2c . 2_665 87.96(5)
O2a Co1b O2c 1_655 . 87.96(5)
O2a Co1b O2c 1_655 2_665 87.96(5)
O2c Co1b O2c . 2_665 159.5(2)

loop_
_geom_bond_atom_site_label_1
_geom_bond_atom_site_label_2
_geom_bond_site_symmetry_2
_geom_bond_distance
Ba1 O1a 1_455 2.7531(3)
Ba1 O1a . 2.7531(3)
Ba1 O1b 1_455 2.7648(3)
Ba1 O1b . 2.7648(3)
Ba1 O2a . 3.041(6)
Ba1 O2a 3_555 3.041(6)
Ba1 O2b . 2.902(5)
Ba1 O2b 3_555 2.902(5)
Ba1 O2c 1_455 2.990(4)
Ba1 O2c . 2.990(4)
Ba1 O2c 3_555 2.990(4)
Ba1 O2c 3_655 2.990(4)
Gd1 O2a . 2.535(4)
Gd1 O2a 3_556 2.535(4)
Gd1 O2b . 2.488(4)
Gd1 O2b 3_556 2.488(4)
Gd1 O2c 1_455 2.463(3)
Gd1 O2c . 2.463(3)
Gd1 O2c 3_556 2.463(3)
Gd1 O2c 3_656 2.463(3)
Gd1 O3 1_455 2.6820(5)
Gd1 O3 . 2.6820(5)
Co1a O1b . 1.9120(7)
Co1a O2b . 1.9495(8)
Co1a O2b 1_655 1.9495(8)
Co1a O2c . 2.075(3)
Co1a O2c 2_655 2.075(3)
Co1a O3 . 1.8743(7)
Co1b O1a . 1.9350(7)
Co1b O2a . 1.9771(15)
Co1b O2a 1_655 1.9771(15)
Co1b O2c . 1.917(3)
Co1b O2c 2_665 1.917(3)

loop_
_twin_individual_id
_twin_individual_mass_fraction_refined
_twin_individual_twin_matrix_11
_twin_individual_twin_matrix_12
_twin_individual_twin_matrix_13
_twin_individual_twin_matrix_21
_twin_individual_twin_matrix_22
_twin_individual_twin_matrix_23
_twin_individual_twin_matrix_31
_twin_individual_twin_matrix_32
_twin_individual_twin_matrix_33
1 0.559(4) 1 0 0 0 1 0 0 0 1
2 0.441(4) 0.015 -2.0274 -0.0001 0.4931 0.015 0.001 -0.0005 -0.0001 1

loop_
_jana_atom_site_adp_c_label
_jana_atom_site_adp_c_type_symbol
_jana_atom_site_adp_c_111
_jana_atom_site_adp_c_112
_jana_atom_site_adp_c_113
_jana_atom_site_adp_c_122
_jana_atom_site_adp_c_123
_jana_atom_site_adp_c_133
_jana_atom_site_adp_c_222
_jana_atom_site_adp_c_223
_jana_atom_site_adp_c_233
_jana_atom_site_adp_c_333
Gd1 Gd 0 0.0013(3) 0 0 0 0 0.00110(14) 0 -0.00020(7) 0
